data_8101964
loop_
_publ_author_name
'Zhang, H.'
'Hu, X.-J.'
'Liu, J.-K.'
'Li, Y.'
'Yang, H.-J.'
'Wang, R.-J.'

_publ_section_title
;
Crystal structure of 5,17-bis(N-tert-butylhydroxyamine)-11,23-dibromo-
25,26,27,28-tetrapropoxycalix[4]arene, C~48~H~64~Br~2~N~2~O~6~
;
_journal_issue 2
_journal_name_full 'Zeitschrift f\"ur Kristallographie - New Crystal Structures'
_journal_page_first 203
_journal_page_last 205
_journal_volume 221
_journal_year 2006
_chemical_formula_moiety 'C48 H64 Br2 N2 O6'
_chemical_formula_sum 'C48 H64 Br2 N2 O6'
_chemical_formula_weight 924.83
_chemical_name_systematic
;
 5,17-bis(N-tert-butylhydroxyamine)-11,23-dibromo-25,26,27,28-
tetrapropoxycalix[4]arene  
;
_space_group_IT_number 14
_symmetry_cell_setting monoclinic
_symmetry_space_group_name_Hall '-P 2ybc'
_symmetry_space_group_name_H-M 'P 1 21/c 1'
_atom_sites_solution_hydrogens geom
_atom_sites_solution_primary direct
_atom_sites_solution_secondary difmap
_audit_creation_method SHELXL-97
_cell_angle_alpha 90.00
_cell_angle_beta 99.09(2)
_cell_angle_gamma 90.00
_cell_formula_units_Z 4
_cell_length_a 13.935(3)
_cell_length_b 20.589(3)
_cell_length_c 17.349(4)
_cell_measurement_reflns_used 50
_cell_measurement_temperature 295(2)
_cell_measurement_theta_max 12.48
_cell_measurement_theta_min 1.97
_cell_volume 4915.1(17)
_computing_cell_refinement 'XSCANS (Bruker, 1997)'
_computing_data_collection 'XSCANS (Bruker, 1997)'
_computing_data_reduction 'XSCANS (Bruker, 1997)'
_computing_molecular_graphics 'SHELXTL (Bruker, 1997)'
_computing_publication_material 'SHELXTL (Bruker, 1997)'
_computing_structure_refinement 'SHELXTL (Bruker, 1997)'
_computing_structure_solution 'SHELXTL (Bruker, 1997)'
_diffrn_measured_fraction_theta_full 0.999
_diffrn_measured_fraction_theta_max 0.999
_diffrn_measurement_device_type 'Bruker P4'
_diffrn_measurement_method \w
_diffrn_radiation_monochromator graphite
_diffrn_radiation_source 'fine-focus sealed tube'
_diffrn_radiation_type MoK\a
_diffrn_radiation_wavelength 0.71073
_diffrn_reflns_av_R_equivalents 0.0504
_diffrn_reflns_av_sigmaI/netI 0.1235
_diffrn_reflns_limit_h_max 16
_diffrn_reflns_limit_h_min 0
_diffrn_reflns_limit_k_max 24
_diffrn_reflns_limit_k_min 0
_diffrn_reflns_limit_l_max 20
_diffrn_reflns_limit_l_min -20
_diffrn_reflns_number 9049
_diffrn_reflns_theta_full 25.01
_diffrn_reflns_theta_max 25.01
_diffrn_reflns_theta_min 1.78
_diffrn_standards_decay_% 15
_diffrn_standards_interval_count 97
_diffrn_standards_number 3
_exptl_absorpt_coefficient_mu 1.695
_exptl_absorpt_correction_T_max 0.844
_exptl_absorpt_correction_T_min 0.457
_exptl_absorpt_correction_type psi-scan
_exptl_absorpt_process_details 'North et al., 1968'
_exptl_crystal_colour colorless
_exptl_crystal_density_diffrn 1.250
_exptl_crystal_density_method 'not measured'
_exptl_crystal_description plate
_exptl_crystal_F_000 1936
_exptl_crystal_size_max 0.5
_exptl_crystal_size_mid 0.4
_exptl_crystal_size_min 0.1
_refine_diff_density_max 0.589
_refine_diff_density_min -0.475
_refine_diff_density_rms 0.065
_refine_ls_extinction_method none
_refine_ls_goodness_of_fit_ref 1.045
_refine_ls_hydrogen_treatment constr
_refine_ls_matrix_type full
_refine_ls_number_parameters 525
_refine_ls_number_reflns 8671
_refine_ls_number_restraints 20
_refine_ls_restrained_S_all 1.072
_refine_ls_R_factor_all 0.1805
_refine_ls_R_factor_gt 0.0695
_refine_ls_shift/su_max 0.003
_refine_ls_shift/su_mean 0.000
_refine_ls_structure_factor_coef Fsqd
_refine_ls_weighting_details 'calc w=1/[\s^2^(Fo^2^)+(0.0010P)^2^+6.0000P] where P=(Fo^2^+2Fc^2^)/3'
_refine_ls_weighting_scheme calc
_refine_ls_wR_factor_gt 0.1216
_refine_ls_wR_factor_ref 0.1492
_reflns_number_gt 3589
_reflns_number_total 8671
_reflns_threshold_expression >2sigma(I)
_cod_data_source_file 1267-1769.cff
_cod_data_source_block mnphso4
_cod_depositor_comments
;
The following automatic conversions were performed:
'_symmetry_cell_setting' value 'Monoclinic' changed to 'monoclinic'
according to '/home/saulius/struct/CIF-dictionaries/cif_core.dic'
dictionary named 'cif_core.dic' version 2.4.1 from 2010-06-29.

Automatic conversion script
Id: cif_fix_enum 1555 2011-01-17 13:19:09Z saulius 
;
_cod_original_cell_volume 4915.2(16)
_cod_original_sg_symbol_H-M P12(1)/c1
_cod_database_code 8101964

loop_
_symmetry_equiv_pos_as_xyz
'x, y, z'
'-x, y+1/2, -z+1/2'
'-x, -y, -z'
'x, -y-1/2, z-1/2'

loop_
_atom_site_label
_atom_site_type_symbol
_atom_site_fract_x
_atom_site_fract_y
_atom_site_fract_z
_atom_site_U_iso_or_equiv
_atom_site_adp_type
_atom_site_occupancy
_atom_site_symmetry_multiplicity
_atom_site_Wyckoff_symbol
_atom_site_calc_flag
_atom_site_refinement_flags
_atom_site_disorder_assembly
_atom_site_disorder_group
Br1 Br 0.60577(7) 0.06446(4) 0.67954(5) 0.1012(3) Uani 1 4 e d . . .
Br2 Br 0.62906(7) 0.69711(4) 0.83019(5) 0.0986(3) Uani 1 4 e d . . .
O1 O 0.8546(3) 0.3032(2) 0.7368(2) 0.0644(12) Uani 1 4 e d D . .
O2 O 0.8542(3) 0.40696(19) 0.5937(2) 0.0604(12) Uani 1 4 e d D . .
O3 O 0.4552(3) 0.33184(19) 0.6848(3) 0.0696(13) Uani 1 4 e d . . .
H3A H 0.4656 0.3276 0.7324 0.104 Uiso 1 4 e calc R . .
O4 O 0.8696(4) 0.4615(2) 0.7905(3) 0.0685(13) Uani 1 4 e d D . .
O5 O 0.9063(3) 0.35379(19) 0.9335(2) 0.0597(11) Uani 1 4 e d D . .
O6 O 0.4766(3) 0.43311(19) 0.8204(2) 0.0690(13) Uani 1 4 e d . . .
H6A H 0.4693 0.4363 0.7727 0.104 Uiso 1 4 e calc R . .
N1 N 0.4747(4) 0.3989(2) 0.6643(3) 0.0564(14) Uani 1 4 e d . . .
N2 N 0.5023(4) 0.3664(2) 0.8432(3) 0.0556(14) Uani 1 4 e d . . .
C1 C 0.8064(5) 0.2391(3) 0.8697(3) 0.0587(18) Uani 1 4 e d . . .
H1A H 0.7914 0.2070 0.9069 0.070 Uiso 1 4 e calc R . .
H1B H 0.8761 0.2460 0.8785 0.070 Uiso 1 4 e calc R . .
C2 C 0.7751(5) 0.2139(3) 0.7877(4) 0.0547(17) Uani 1 4 e d . . .
C3 C 0.7964(4) 0.2491(3) 0.7236(4) 0.0533(17) Uani 1 4 e d . . .
C4 C 0.7515(4) 0.2348(3) 0.6476(4) 0.0529(17) Uani 1 4 e d . . .
C5 C 0.6956(5) 0.1795(3) 0.6351(4) 0.0619(19) Uani 1 4 e d . . .
H5A H 0.6684 0.1678 0.5846 0.074 Uiso 1 4 e calc R . .
C6 C 0.6799(5) 0.1417(3) 0.6971(5) 0.066(2) Uani 1 4 e d . . .
C7 C 0.7168(5) 0.1591(3) 0.7733(4) 0.0617(18) Uani 1 4 e d . . .
H7A H 0.7026 0.1341 0.8147 0.074 Uiso 1 4 e calc R . .
C8 C 0.7580(5) 0.2833(3) 0.5826(3) 0.0579(18) Uani 1 4 e d . . .
H8A H 0.7266 0.2657 0.5331 0.069 Uiso 1 4 e calc R . .
H8B H 0.8255 0.2918 0.5788 0.069 Uiso 1 4 e calc R . .
C9 C 0.7079(5) 0.3461(3) 0.6005(3) 0.0503(16) Uani 1 4 e d . . .
C10 C 0.7589(5) 0.4050(3) 0.6076(3) 0.0522(16) Uani 1 4 e d . . .
C11 C 0.7194(5) 0.4607(3) 0.6357(3) 0.0498(16) Uani 1 4 e d . . .
C12 C 0.6254(5) 0.4563(3) 0.6538(3) 0.0546(17) Uani 1 4 e d . . .
H12A H 0.5984 0.4924 0.6744 0.066 Uiso 1 4 e calc R . .
C13 C 0.5709(5) 0.3999(3) 0.6421(3) 0.0516(16) Uani 1 4 e d . . .
C14 C 0.6141(5) 0.3453(3) 0.6163(3) 0.0543(17) Uani 1 4 e d . . .
H14A H 0.5787 0.3069 0.6094 0.065 Uiso 1 4 e calc R . .
C15 C 0.7770(5) 0.5233(3) 0.6523(4) 0.0619(18) Uani 1 4 e d . . .
H15A H 0.8445 0.5154 0.6477 0.074 Uiso 1 4 e calc R . .
H15B H 0.7519 0.5558 0.6139 0.074 Uiso 1 4 e calc R . .
C16 C 0.7711(5) 0.5487(3) 0.7328(4) 0.0546(17) Uani 1 4 e d . . .
C17 C 0.8121(5) 0.5142(3) 0.7993(4) 0.0541(17) Uani 1 4 e d . . .
C18 C 0.7896(5) 0.5273(3) 0.8721(4) 0.0539(17) Uani 1 4 e d . . .
C19 C 0.7327(5) 0.5814(3) 0.8804(4) 0.0621(18) Uani 1 4 e d . . .
H19A H 0.7171 0.5917 0.9291 0.074 Uiso 1 4 e calc R . .
C20 C 0.6993(5) 0.6197(3) 0.8169(5) 0.0621(19) Uani 1 4 e d . . .
C21 C 0.7145(5) 0.6030(3) 0.7434(4) 0.0630(19) Uani 1 4 e d . . .
H21A H 0.6871 0.6277 0.7006 0.076 Uiso 1 4 e calc R . .
C22 C 0.8151(4) 0.4796(3) 0.9388(4) 0.0597(18) Uani 1 4 e d . . .
H22A H 0.7975 0.4977 0.9862 0.072 Uiso 1 4 e calc R . .
H22B H 0.8845 0.4715 0.9475 0.072 Uiso 1 4 e calc R . .
C23 C 0.7600(5) 0.4162(3) 0.9183(3) 0.0503(16) Uani 1 4 e d . . .
C24 C 0.8060(4) 0.3567(3) 0.9128(3) 0.0470(15) Uani 1 4 e d . . .
C25 C 0.7557(5) 0.3021(3) 0.8827(3) 0.0484(16) Uani 1 4 e d . . .
C26 C 0.6559(5) 0.3073(3) 0.8603(3) 0.0529(17) Uani 1 4 e d . . .
H26A H 0.6212 0.2714 0.8386 0.064 Uiso 1 4 e calc R . .
C27 C 0.6059(5) 0.3650(3) 0.8694(3) 0.0490(16) Uani 1 4 e d . . .
C28 C 0.6598(5) 0.4188(3) 0.8974(3) 0.0571(17) Uani 1 4 e d . . .
H28A H 0.6279 0.4579 0.9023 0.068 Uiso 1 4 e calc R . .
C29 C 0.9569(6) 0.2965(5) 0.7324(9) 0.198(7) Uani 1 4 e d D . .
H29A H 0.9610 0.3016 0.6775 0.237 Uiso 1 4 e calc R . .
H29B H 0.9867 0.3351 0.7578 0.237 Uiso 1 4 e calc R . .
C30 C 1.0210(9) 0.2471(7) 0.7574(13) 0.385(17) Uani 1 4 e d D . .
H30A H 0.9983 0.2066 0.7322 0.462 Uiso 1 4 e calc R . .
H30B H 1.0260 0.2414 0.8134 0.462 Uiso 1 4 e calc R . .
C31 C 1.1190(6) 0.2650(7) 0.7366(7) 0.203(6) Uani 1 4 e d D . .
H31A H 1.1650 0.2312 0.7537 0.305 Uiso 1 4 e calc R . .
H31B H 1.1408 0.3051 0.7618 0.305 Uiso 1 4 e calc R . .
H31C H 1.1134 0.2701 0.6810 0.305 Uiso 1 4 e calc R . .
C32 C 0.8621(5) 0.4205(3) 0.5138(4) 0.074(2) Uani 1 4 e d D . .
H32A H 0.8532 0.4665 0.5032 0.089 Uiso 1 4 e calc R . .
H32B H 0.8127 0.3968 0.4792 0.089 Uiso 1 4 e calc R . .
C33 C 0.9628(6) 0.3993(4) 0.5007(5) 0.109(3) Uani 1 4 e d D . .
H33A H 1.0114 0.4229 0.5362 0.131 Uiso 1 4 e calc R . .
H33B H 0.9711 0.3534 0.5122 0.131 Uiso 1 4 e calc R . .
C34 C 0.9780(7) 0.4117(5) 0.4178(5) 0.164(5) Uani 1 4 e d D . .
H34A H 1.0417 0.3975 0.4112 0.246 Uiso 1 4 e calc R . .
H34B H 0.9716 0.4574 0.4068 0.246 Uiso 1 4 e calc R . .
H34C H 0.9301 0.3883 0.3826 0.246 Uiso 1 4 e calc R . .
C35 C 0.3921(5) 0.4184(4) 0.6023(4) 0.070(2) Uani 1 4 e d . . .
C36 C 0.3854(6) 0.3747(4) 0.5293(4) 0.114(3) Uani 1 4 e d . . .
H36A H 0.4439 0.3789 0.5070 0.171 Uiso 1 4 e calc R . .
H36B H 0.3307 0.3877 0.4917 0.171 Uiso 1 4 e calc R . .
H36C H 0.3775 0.3303 0.5439 0.171 Uiso 1 4 e calc R . .
C37 C 0.2995(5) 0.4134(4) 0.6385(5) 0.100(3) Uani 1 4 e d . . .
H37A H 0.3046 0.4413 0.6832 0.150 Uiso 1 4 e calc R . .
H37B H 0.2908 0.3693 0.6541 0.150 Uiso 1 4 e calc R . .
H37C H 0.2448 0.4264 0.6008 0.150 Uiso 1 4 e calc R . .
C38 C 0.4075(5) 0.4889(4) 0.5807(4) 0.094(3) Uani 1 4 e d . . .
H38A H 0.4101 0.5157 0.6262 0.140 Uiso 1 4 e calc R . .
H38B H 0.3547 0.5027 0.5417 0.140 Uiso 1 4 e calc R . .
H38C H 0.4675 0.4927 0.5604 0.140 Uiso 1 4 e calc R . .
C39 C 0.9685(7) 0.4776(5) 0.7746(8) 0.203(7) Uani 1 4 e d D . .
H39A H 0.9915 0.4420 0.7458 0.244 Uiso 1 4 e calc R . .
H39B H 0.9643 0.5158 0.7416 0.244 Uiso 1 4 e calc R . .
C40 C 1.0360(11) 0.4891(8) 0.8410(7) 0.284(11) Uani 1 4 e d D . .
H40A H 1.0447 0.4515 0.8750 0.341 Uiso 1 4 e calc R . .
H40B H 1.0183 0.5264 0.8700 0.341 Uiso 1 4 e calc R . .
C41 C 1.1273(9) 0.5027(7) 0.8029(8) 0.230(7) Uani 1 4 e d D . .
H41A H 1.1809 0.5136 0.8426 0.345 Uiso 1 4 e calc R . .
H41B H 1.1145 0.5383 0.7669 0.345 Uiso 1 4 e calc R . .
H41C H 1.1431 0.4647 0.7754 0.345 Uiso 1 4 e calc R . .
C42 C 0.9358(5) 0.3415(4) 1.0155(4) 0.083(2) Uani 1 4 e d D . .
H42A H 0.9145 0.2986 1.0286 0.100 Uiso 1 4 e calc R . .
H42B H 0.9064 0.3732 1.0459 0.100 Uiso 1 4 e calc R . .
C43 C 1.0444(5) 0.3459(4) 1.0340(5) 0.098(3) Uani 1 4 e d D . .
H43A H 1.0635 0.3428 1.0902 0.117 Uiso 1 4 e calc R . .
H43B H 1.0644 0.3883 1.0180 0.117 Uiso 1 4 e calc R . .
C44 C 1.0984(6) 0.2947(5) 0.9958(6) 0.146(4) Uani 1 4 e d D . .
H44A H 1.1671 0.3013 1.0101 0.219 Uiso 1 4 e calc R . .
H44B H 1.0810 0.2976 0.9402 0.219 Uiso 1 4 e calc R . .
H44C H 1.0815 0.2524 1.0130 0.219 Uiso 1 4 e calc R . .
C45 C 0.4400(5) 0.3502(4) 0.9037(5) 0.078(2) Uani 1 4 e d . . .
C46 C 0.4560(6) 0.3975(4) 0.9723(4) 0.109(3) Uani 1 4 e d . . .
H46A H 0.4383 0.4405 0.9541 0.163 Uiso 1 4 e calc R . .
H46B H 0.5233 0.3969 0.9956 0.163 Uiso 1 4 e calc R . .
H46C H 0.4166 0.3847 1.0104 0.163 Uiso 1 4 e calc R . .
C47 C 0.4655(6) 0.2811(4) 0.9314(5) 0.117(3) Uani 1 4 e d . . .
H47A H 0.5309 0.2800 0.9590 0.175 Uiso 1 4 e calc R . .
H47B H 0.4600 0.2525 0.8872 0.175 Uiso 1 4 e calc R . .
H47C H 0.4216 0.2672 0.9656 0.175 Uiso 1 4 e calc R . .
C48 C 0.3345(5) 0.3514(4) 0.8623(5) 0.112(3) Uani 1 4 e d . . .
H48A H 0.3170 0.3950 0.8461 0.168 Uiso 1 4 e calc R . .
H48B H 0.2925 0.3365 0.8975 0.168 Uiso 1 4 e calc R . .
H48C H 0.3279 0.3235 0.8175 0.168 Uiso 1 4 e calc R . .

loop_
_atom_site_aniso_label
_atom_site_aniso_U_11
_atom_site_aniso_U_22
_atom_site_aniso_U_33
_atom_site_aniso_U_23
_atom_site_aniso_U_13
_atom_site_aniso_U_12
Br1 0.1186(8) 0.0583(5) 0.1171(7) 0.0068(5) -0.0110(6) -0.0308(5)
Br2 0.1168(7) 0.0591(5) 0.1262(8) 0.0017(5) 0.0381(6) 0.0271(5)
O1 0.063(3) 0.052(3) 0.077(3) -0.003(2) 0.007(3) -0.011(3)
O2 0.063(3) 0.054(3) 0.068(3) 0.001(2) 0.020(3) -0.003(2)
O3 0.073(3) 0.053(3) 0.083(3) 0.006(2) 0.013(3) -0.010(2)
O4 0.073(3) 0.052(3) 0.083(3) -0.002(2) 0.022(3) 0.007(3)
O5 0.060(3) 0.058(3) 0.057(3) 0.007(2) -0.001(2) 0.002(2)
O6 0.078(3) 0.055(3) 0.072(3) 0.010(2) 0.007(3) 0.017(2)
N1 0.061(4) 0.042(3) 0.067(4) 0.005(3) 0.012(3) -0.003(3)
N2 0.053(4) 0.050(3) 0.064(4) 0.013(3) 0.007(3) 0.006(3)
C1 0.068(5) 0.045(4) 0.061(5) 0.002(3) 0.003(4) 0.011(4)
C2 0.055(4) 0.037(4) 0.072(5) -0.001(4) 0.011(4) 0.009(3)
C3 0.050(4) 0.030(4) 0.081(5) -0.006(4) 0.012(4) 0.004(3)
C4 0.052(4) 0.041(4) 0.067(5) -0.006(4) 0.011(4) 0.011(3)
C5 0.067(5) 0.038(4) 0.076(5) -0.001(4) -0.001(4) 0.007(4)
C6 0.063(5) 0.034(4) 0.094(6) 0.001(4) -0.006(4) -0.004(3)
C7 0.070(5) 0.041(4) 0.073(5) 0.011(4) 0.008(4) 0.006(4)
C8 0.069(5) 0.049(4) 0.056(4) -0.011(3) 0.013(4) 0.002(4)
C9 0.063(5) 0.047(4) 0.042(4) 0.003(3) 0.010(3) -0.002(4)
C10 0.050(5) 0.059(5) 0.049(4) 0.005(3) 0.011(3) 0.001(4)
C11 0.062(5) 0.040(4) 0.048(4) 0.007(3) 0.010(3) -0.006(3)
C12 0.068(5) 0.040(4) 0.057(4) 0.004(3) 0.012(4) 0.009(4)
C13 0.059(5) 0.038(4) 0.057(4) 0.004(3) 0.009(4) -0.002(4)
C14 0.061(5) 0.046(4) 0.055(4) -0.001(3) 0.009(4) -0.002(4)
C15 0.069(5) 0.049(4) 0.069(5) 0.009(4) 0.015(4) -0.006(4)
C16 0.056(4) 0.034(4) 0.076(5) -0.007(4) 0.017(4) -0.009(3)
C17 0.058(5) 0.031(4) 0.074(5) -0.010(4) 0.010(4) -0.005(3)
C18 0.061(5) 0.038(4) 0.062(5) -0.005(4) 0.005(4) -0.011(3)
C19 0.065(5) 0.047(4) 0.077(5) -0.007(4) 0.017(4) -0.009(4)
C20 0.060(5) 0.039(4) 0.091(6) -0.011(4) 0.022(4) -0.005(3)
C21 0.067(5) 0.041(4) 0.081(5) 0.004(4) 0.013(4) -0.002(4)
C22 0.060(4) 0.049(4) 0.066(5) -0.003(4) -0.002(4) -0.005(3)
C23 0.056(5) 0.045(4) 0.049(4) -0.003(3) 0.007(3) -0.006(3)
C24 0.041(4) 0.050(4) 0.048(4) 0.009(3) 0.003(3) 0.006(3)
C25 0.052(4) 0.044(4) 0.050(4) 0.008(3) 0.008(3) 0.005(4)
C26 0.059(5) 0.039(4) 0.061(4) -0.002(3) 0.011(4) -0.001(3)
C27 0.048(4) 0.048(4) 0.051(4) 0.009(3) 0.011(3) 0.002(4)
C28 0.063(5) 0.045(4) 0.065(5) -0.002(3) 0.015(4) 0.001(4)
C29 0.105(10) 0.080(8) 0.37(2) 0.009(10) -0.066(12) -0.033(7)
C30 0.167(17) 0.35(3) 0.65(5) -0.18(3) 0.10(2) -0.035(19)
C31 0.062(7) 0.330(18) 0.221(13) -0.069(12) 0.031(8) -0.013(9)
C32 0.078(6) 0.075(5) 0.078(6) -0.008(4) 0.035(4) -0.017(4)
C33 0.123(8) 0.107(7) 0.114(7) -0.008(6) 0.069(6) -0.019(6)
C34 0.194(11) 0.153(10) 0.178(11) -0.047(8) 0.129(9) -0.060(8)
C35 0.057(5) 0.085(6) 0.066(5) 0.011(4) 0.000(4) 0.012(4)
C36 0.126(8) 0.134(8) 0.069(6) -0.019(5) -0.027(5) 0.029(6)
C37 0.058(5) 0.126(7) 0.112(7) 0.023(6) 0.004(5) 0.007(5)
C38 0.083(6) 0.098(6) 0.098(6) 0.035(5) 0.009(5) 0.029(5)
C39 0.186(14) 0.155(11) 0.242(16) -0.070(12) -0.050(13) 0.119(11)
C40 0.42(3) 0.32(2) 0.114(12) -0.002(13) 0.040(16) 0.14(2)
C41 0.253(17) 0.279(18) 0.191(14) 0.033(12) 0.139(13) -0.020(14)
C42 0.075(6) 0.088(6) 0.079(6) 0.015(4) -0.012(4) -0.008(4)
C43 0.069(6) 0.109(7) 0.104(7) 0.015(5) -0.021(5) -0.023(5)
C44 0.082(7) 0.162(10) 0.180(10) -0.031(8) -0.016(7) 0.027(7)
C45 0.058(5) 0.085(6) 0.097(6) 0.031(5) 0.025(5) 0.007(4)
C46 0.103(7) 0.157(9) 0.071(6) -0.008(6) 0.030(5) 0.023(6)
C47 0.091(6) 0.124(8) 0.142(8) 0.069(6) 0.039(6) -0.004(6)
C48 0.054(5) 0.158(9) 0.127(7) 0.039(6) 0.022(5) 0.001(5)

loop_
_atom_type_symbol
_atom_type_description
_atom_type_scat_dispersion_real
_atom_type_scat_dispersion_imag
_atom_type_scat_source
C C 0.0033 0.0016 'International Tables Vol C Tables 4.2.6.8 and 6.1.1.4'
H H 0.0000 0.0000 'International Tables Vol C Tables 4.2.6.8 and 6.1.1.4'
N N 0.0061 0.0033 'International Tables Vol C Tables 4.2.6.8 and 6.1.1.4'
O O 0.0106 0.0060 'International Tables Vol C Tables 4.2.6.8 and 6.1.1.4'
Br Br -0.2901 2.4595 'International Tables Vol C Tables 4.2.6.8 and 6.1.1.4'

loop_
_geom_angle_atom_site_label_1
_geom_angle_atom_site_label_2
_geom_angle_atom_site_label_3
_geom_angle
_geom_angle_site_symmetry_1
_geom_angle_site_symmetry_3
_geom_angle_publ_flag
C3 O1 C29 118.3(6) . . ?
C10 O2 C32 113.2(5) . . ?
N1 O3 H3A 109.5 . . ?
C17 O4 C39 114.8(6) . . ?
C24 O5 C42 112.4(5) . . ?
N2 O6 H6A 109.5 . . ?
C13 N1 O3 107.0(4) . . ?
C13 N1 C35 116.2(5) . . ?
O3 N1 C35 106.0(5) . . ?
C27 N2 O6 107.2(5) . . ?
C27 N2 C45 115.7(5) . . ?
O6 N2 C45 104.7(5) . . ?
C25 C1 C2 111.3(5) . . ?
C25 C1 H1A 109.4 . . ?
C2 C1 H1A 109.4 . . ?
C25 C1 H1B 109.4 . . ?
C2 C1 H1B 109.4 . . ?
H1A C1 H1B 108.0 . . ?
C7 C2 C3 118.1(6) . . ?
C7 C2 C1 121.4(6) . . ?
C3 C2 C1 120.3(6) . . ?
O1 C3 C2 118.8(6) . . ?
O1 C3 C4 119.4(6) . . ?
C2 C3 C4 121.4(6) . . ?
C5 C4 C3 118.6(6) . . ?
C5 C4 C8 121.6(6) . . ?
C3 C4 C8 119.5(6) . . ?
C6 C5 C4 120.2(6) . . ?
C6 C5 H5A 119.9 . . ?
C4 C5 H5A 119.9 . . ?
C5 C6 C7 121.2(6) . . ?
C5 C6 Br1 120.1(6) . . ?
C7 C6 Br1 118.7(6) . . ?
C6 C7 C2 119.9(6) . . ?
C6 C7 H7A 120.1 . . ?
C2 C7 H7A 120.1 . . ?
C4 C8 C9 108.8(5) . . ?
C4 C8 H8A 109.9 . . ?
C9 C8 H8A 109.9 . . ?
C4 C8 H8B 109.9 . . ?
C9 C8 H8B 109.9 . . ?
H8A C8 H8B 108.3 . . ?
C14 C9 C10 118.4(6) . . ?
C14 C9 C8 120.7(6) . . ?
C10 C9 C8 120.6(6) . . ?
O2 C10 C11 118.6(6) . . ?
O2 C10 C9 119.8(6) . . ?
C11 C10 C9 121.3(6) . . ?
C10 C11 C12 117.4(6) . . ?
C10 C11 C15 122.5(6) . . ?
C12 C11 C15 119.9(6) . . ?
C13 C12 C11 122.3(6) . . ?
C13 C12 H12A 118.9 . . ?
C11 C12 H12A 118.9 . . ?
C14 C13 C12 118.2(6) . . ?
C14 C13 N1 122.9(6) . . ?
C12 C13 N1 118.7(6) . . ?
C9 C14 C13 122.1(6) . . ?
C9 C14 H14A 118.9 . . ?
C13 C14 H14A 118.9 . . ?
C16 C15 C11 111.4(5) . . ?
C16 C15 H15A 109.3 . . ?
C11 C15 H15A 109.3 . . ?
C16 C15 H15B 109.3 . . ?
C11 C15 H15B 109.3 . . ?
H15A C15 H15B 108.0 . . ?
C21 C16 C17 117.7(6) . . ?
C21 C16 C15 121.0(6) . . ?
C17 C16 C15 120.8(6) . . ?
O4 C17 C18 118.7(6) . . ?
O4 C17 C16 118.7(6) . . ?
C18 C17 C16 122.3(6) . . ?
C17 C18 C19 118.0(6) . . ?
C17 C18 C22 120.9(6) . . ?
C19 C18 C22 120.7(6) . . ?
C20 C19 C18 120.3(6) . . ?
C20 C19 H19A 119.8 . . ?
C18 C19 H19A 119.8 . . ?
C21 C20 C19 121.2(6) . . ?
C21 C20 Br2 118.8(6) . . ?
C19 C20 Br2 120.0(6) . . ?
C20 C21 C16 119.8(6) . . ?
C20 C21 H21A 120.1 . . ?
C16 C21 H21A 120.1 . . ?
C18 C22 C23 109.1(5) . . ?
C18 C22 H22A 109.9 . . ?
C23 C22 H22A 109.9 . . ?
C18 C22 H22B 109.9 . . ?
C23 C22 H22B 109.9 . . ?
H22A C22 H22B 108.3 . . ?
C28 C23 C24 118.1(6) . . ?
C28 C23 C22 118.4(6) . . ?
C24 C23 C22 123.2(6) . . ?
C25 C24 O5 119.5(5) . . ?
C25 C24 C23 122.0(6) . . ?
O5 C24 C23 118.4(6) . . ?
C24 C25 C26 117.9(6) . . ?
C24 C25 C1 122.2(6) . . ?
C26 C25 C1 119.8(6) . . ?
C25 C26 C27 121.9(6) . . ?
C25 C26 H26A 119.0 . . ?
C27 C26 H26A 119.0 . . ?
C28 C27 C26 117.8(6) . . ?
C28 C27 N2 123.8(6) . . ?
C26 C27 N2 118.2(6) . . ?
C27 C28 C23 122.0(6) . . ?
C27 C28 H28A 119.0 . . ?
C23 C28 H28A 119.0 . . ?
C30 C29 O1 130.5(10) . . ?
C30 C29 H29A 104.6 . . ?
O1 C29 H29A 104.6 . . ?
C30 C29 H29B 104.6 . . ?
O1 C29 H29B 104.6 . . ?
H29A C29 H29B 105.7 . . ?
C29 C30 C31 108.0(11) . . ?
C29 C30 H30A 110.1 . . ?
C31 C30 H30A 110.1 . . ?
C29 C30 H30B 110.1 . . ?
C31 C30 H30B 110.1 . . ?
H30A C30 H30B 108.4 . . ?
C30 C31 H31A 109.5 . . ?
C30 C31 H31B 109.5 . . ?
H31A C31 H31B 109.5 . . ?
C30 C31 H31C 109.5 . . ?
H31A C31 H31C 109.5 . . ?
H31B C31 H31C 109.5 . . ?
O2 C32 C33 107.6(6) . . ?
O2 C32 H32A 110.2 . . ?
C33 C32 H32A 110.2 . . ?
O2 C32 H32B 110.2 . . ?
C33 C32 H32B 110.2 . . ?
H32A C32 H32B 108.5 . . ?
C34 C33 C32 111.5(7) . . ?
C34 C33 H33A 109.3 . . ?
C32 C33 H33A 109.3 . . ?
C34 C33 H33B 109.3 . . ?
C32 C33 H33B 109.3 . . ?
H33A C33 H33B 108.0 . . ?
C33 C34 H34A 109.5 . . ?
C33 C34 H34B 109.5 . . ?
H34A C34 H34B 109.5 . . ?
C33 C34 H34C 109.5 . . ?
H34A C34 H34C 109.5 . . ?
H34B C34 H34C 109.5 . . ?
N1 C35 C38 108.0(6) . . ?
N1 C35 C37 106.9(6) . . ?
C38 C35 C37 109.1(6) . . ?
N1 C35 C36 111.9(6) . . ?
C38 C35 C36 110.2(6) . . ?
C37 C35 C36 110.6(7) . . ?
C35 C36 H36A 109.5 . . ?
C35 C36 H36B 109.5 . . ?
H36A C36 H36B 109.5 . . ?
C35 C36 H36C 109.5 . . ?
H36A C36 H36C 109.5 . . ?
H36B C36 H36C 109.5 . . ?
C35 C37 H37A 109.5 . . ?
C35 C37 H37B 109.5 . . ?
H37A C37 H37B 109.5 . . ?
C35 C37 H37C 109.5 . . ?
H37A C37 H37C 109.5 . . ?
H37B C37 H37C 109.5 . . ?
C35 C38 H38A 109.5 . . ?
C35 C38 H38B 109.5 . . ?
H38A C38 H38B 109.5 . . ?
C35 C38 H38C 109.5 . . ?
H38A C38 H38C 109.5 . . ?
H38B C38 H38C 109.5 . . ?
C40 C39 O4 114.3(11) . . ?
C40 C39 H39A 108.7 . . ?
O4 C39 H39A 108.7 . . ?
C40 C39 H39B 108.7 . . ?
O4 C39 H39B 108.7 . . ?
H39A C39 H39B 107.6 . . ?
C39 C40 C41 99.9(10) . . ?
C39 C40 H40A 111.8 . . ?
C41 C40 H40A 111.8 . . ?
C39 C40 H40B 111.8 . . ?
C41 C40 H40B 111.8 . . ?
H40A C40 H40B 109.5 . . ?
C40 C41 H41A 109.5 . . ?
C40 C41 H41B 109.5 . . ?
H41A C41 H41B 109.5 . . ?
C40 C41 H41C 109.5 . . ?
H41A C41 H41C 109.5 . . ?
H41B C41 H41C 109.5 . . ?
O5 C42 C43 108.8(6) . . ?
O5 C42 H42A 109.9 . . ?
C43 C42 H42A 109.9 . . ?
O5 C42 H42B 109.9 . . ?
C43 C42 H42B 109.9 . . ?
H42A C42 H42B 108.3 . . ?
C42 C43 C44 114.8(7) . . ?
C42 C43 H43A 108.6 . . ?
C44 C43 H43A 108.6 . . ?
C42 C43 H43B 108.6 . . ?
C44 C43 H43B 108.6 . . ?
H43A C43 H43B 107.5 . . ?
C43 C44 H44A 109.5 . . ?
C43 C44 H44B 109.5 . . ?
H44A C44 H44B 109.5 . . ?
C43 C44 H44C 109.5 . . ?
H44A C44 H44C 109.5 . . ?
H44B C44 H44C 109.5 . . ?
N2 C45 C46 112.0(6) . . ?
N2 C45 C47 107.2(6) . . ?
C46 C45 C47 110.5(7) . . ?
N2 C45 C48 106.7(6) . . ?
C46 C45 C48 111.5(7) . . ?
C47 C45 C48 108.8(7) . . ?
C45 C46 H46A 109.5 . . ?
C45 C46 H46B 109.5 . . ?
H46A C46 H46B 109.5 . . ?
C45 C46 H46C 109.5 . . ?
H46A C46 H46C 109.5 . . ?
H46B C46 H46C 109.5 . . ?
C45 C47 H47A 109.5 . . ?
C45 C47 H47B 109.5 . . ?
H47A C47 H47B 109.5 . . ?
C45 C47 H47C 109.5 . . ?
H47A C47 H47C 109.5 . . ?
H47B C47 H47C 109.5 . . ?
C45 C48 H48A 109.5 . . ?
C45 C48 H48B 109.5 . . ?
H48A C48 H48B 109.5 . . ?
C45 C48 H48C 109.5 . . ?
H48A C48 H48C 109.5 . . ?
H48B C48 H48C 109.5 . . ?

loop_
_geom_bond_atom_site_label_1
_geom_bond_atom_site_label_2
_geom_bond_distance
_geom_bond_site_symmetry_2
_geom_bond_publ_flag
Br1 C6 1.894(6) . ?
Br2 C20 1.903(6) . ?
O1 C3 1.376(7) . ?
O1 C29 1.446(8) . ?
O2 C10 1.387(7) . ?
O2 C32 1.435(6) . ?
O3 N1 1.462(6) . ?
O3 H3A 0.8200 . ?
O4 C17 1.370(7) . ?
O4 C39 1.485(9) . ?
O5 C24 1.389(6) . ?
O5 C42 1.439(6) . ?
O6 N2 1.457(6) . ?
O6 H6A 0.8200 . ?
N1 C13 1.452(7) . ?
N1 C35 1.501(7) . ?
N2 C27 1.444(7) . ?
N2 C45 1.502(8) . ?
C1 C25 1.510(7) . ?
C1 C2 1.513(8) . ?
C1 H1A 0.9700 . ?
C1 H1B 0.9700 . ?
C2 C7 1.390(8) . ?
C2 C3 1.397(8) . ?
C3 C4 1.398(8) . ?
C4 C5 1.377(8) . ?
C4 C8 1.520(8) . ?
C5 C6 1.373(9) . ?
C5 H5A 0.9300 . ?
C6 C7 1.388(8) . ?
C7 H7A 0.9300 . ?
C8 C9 1.524(8) . ?
C8 H8A 0.9700 . ?
C8 H8B 0.9700 . ?
C9 C14 1.377(8) . ?
C9 C10 1.402(8) . ?
C10 C11 1.394(8) . ?
C11 C12 1.398(8) . ?
C11 C15 1.521(8) . ?
C12 C13 1.384(8) . ?
C12 H12A 0.9300 . ?
C13 C14 1.382(8) . ?
C14 H14A 0.9300 . ?
C15 C16 1.506(8) . ?
C15 H15A 0.9700 . ?
C15 H15B 0.9700 . ?
C16 C21 1.396(8) . ?
C16 C17 1.399(8) . ?
C17 C18 1.375(8) . ?
C18 C19 1.388(8) . ?
C18 C22 1.515(8) . ?
C19 C20 1.374(8) . ?
C19 H19A 0.9300 . ?
C20 C21 1.370(8) . ?
C21 H21A 0.9300 . ?
C22 C23 1.528(7) . ?
C22 H22A 0.9700 . ?
C22 H22B 0.9700 . ?
C23 C28 1.387(8) . ?
C23 C24 1.393(8) . ?
C24 C25 1.384(8) . ?
C25 C26 1.388(8) . ?
C26 C27 1.399(8) . ?
C26 H26A 0.9300 . ?
C27 C28 1.382(8) . ?
C28 H28A 0.9300 . ?
C29 C30 1.378(9) . ?
C29 H29A 0.9700 . ?
C29 H29B 0.9700 . ?
C30 C31 1.513(9) . ?
C30 H30A 0.9700 . ?
C30 H30B 0.9700 . ?
C31 H31A 0.9600 . ?
C31 H31B 0.9600 . ?
C31 H31C 0.9600 . ?
C32 C33 1.520(7) . ?
C32 H32A 0.9700 . ?
C32 H32B 0.9700 . ?
C33 C34 1.508(7) . ?
C33 H33A 0.9700 . ?
C33 H33B 0.9700 . ?
C34 H34A 0.9600 . ?
C34 H34B 0.9600 . ?
C34 H34C 0.9600 . ?
C35 C38 1.523(9) . ?
C35 C37 1.525(9) . ?
C35 C36 1.544(9) . ?
C36 H36A 0.9600 . ?
C36 H36B 0.9600 . ?
C36 H36C 0.9600 . ?
C37 H37A 0.9600 . ?
C37 H37B 0.9600 . ?
C37 H37C 0.9600 . ?
C38 H38A 0.9600 . ?
C38 H38B 0.9600 . ?
C38 H38C 0.9600 . ?
C39 C40 1.387(9) . ?
C39 H39A 0.9700 . ?
C39 H39B 0.9700 . ?
C40 C41 1.550(9) . ?
C40 H40A 0.9700 . ?
C40 H40B 0.9700 . ?
C41 H41A 0.9600 . ?
C41 H41B 0.9600 . ?
C41 H41C 0.9600 . ?
C42 C43 1.500(7) . ?
C42 H42A 0.9700 . ?
C42 H42B 0.9700 . ?
C43 C44 1.508(7) . ?
C43 H43A 0.9700 . ?
C43 H43B 0.9700 . ?
C44 H44A 0.9600 . ?
C44 H44B 0.9600 . ?
C44 H44C 0.9600 . ?
C45 C46 1.526(10) . ?
C45 C47 1.527(9) . ?
C45 C48 1.530(9) . ?
C46 H46A 0.9600 . ?
C46 H46B 0.9600 . ?
C46 H46C 0.9600 . ?
C47 H47A 0.9600 . ?
C47 H47B 0.9600 . ?
C47 H47C 0.9600 . ?
C48 H48A 0.9600 . ?
C48 H48B 0.9600 . ?
C48 H48C 0.9600 . ?

loop_
_geom_hbond_atom_site_label_D
_geom_hbond_atom_site_label_H
_geom_hbond_atom_site_label_A
_geom_hbond_distance_DH
_geom_hbond_distance_HA
_geom_hbond_distance_DA
_geom_hbond_angle_DHA
_geom_hbond_site_symmetry_A
O3 H3A N2 0.82 2.07 2.815(7) 150.8 .
O6 H6A N1 0.82 2.04 2.794(6) 151.9 .

loop_
_cod_related_entry_id
_cod_related_entry_database
_cod_related_entry_code
1 ChemSpider 30653898
